data_7056420
loop_
_publ_author_name
'Torres-Garc\'ia, Pablo'
'Luna-Giles, Francisco'
'Garcia, Bernalte'
'Platas-Iglesias, Carlos'
'Esteban-G\'omez, David'
'Vinuelas-Zahinos, E.'

_publ_section_title
;
 Effects of the substituents of pyrazole/thiazine ligands on the magnetic
 properties of chloro-bridged Cu(II) complexes
;
_journal_name_full 'New J. Chem.'
_journal_paper_doi 10.1039/C7NJ01581J
_journal_year 2017
_chemical_compound_source 'synthesis as described'
_chemical_formula_moiety 'C18 H26 Cl4 Cu2 N6 S2'
_chemical_formula_sum 'C18 H26 Cl4 Cu2 N6 S2'
_chemical_formula_weight 659.45
_chemical_name_systematic
;
 ?
;
_space_group_IT_number 15
_symmetry_cell_setting monoclinic
_symmetry_Int_Tables_number 15
_symmetry_space_group_name_Hall '-C 2yc'
_symmetry_space_group_name_H-M 'C 1 2/c 1'
_atom_sites_solution_hydrogens geom
_atom_sites_solution_primary direct
_atom_sites_solution_secondary difmap
_audit_creation_date 2017-06-29T20:42:22-00:00
_audit_creation_method 'WinGX routine CIF_UPDATE'
_audit_update_record
;
2017-07-06 deposited with the CCDC.
2017-07-12 downloaded from the CCDC.
;
_cell_angle_alpha 90
_cell_angle_beta 118.7020(10)
_cell_angle_gamma 90
_cell_formula_units_Z 4
_cell_length_a 17.3533(6)
_cell_length_b 9.0977(3)
_cell_length_c 17.7828(6)
_cell_measurement_reflns_used 4431
_cell_measurement_temperature 100(2)
_cell_measurement_theta_max 26.375
_cell_measurement_theta_min 2.61
_cell_measurement_wavelength 0.71073
_cell_volume 2462.51(15)
_computing_cell_refinement 'BRUKER APEX2'
_computing_data_collection 'BRUKER APEX2'
_computing_molecular_graphics 'Ortep-3 for Windows (Farrugia, 1997)'
_computing_publication_material 'WinGX publication routines (Farrugia, 1999)'
_computing_structure_refinement 'SHELXL-2014 (Sheldrick, 2014)'
_computing_structure_solution 'SHELXS-97 (Sheldrick, 1997)'
_diffrn_ambient_temperature 100(2)
_diffrn_measured_fraction_theta_full 0
_diffrn_measured_fraction_theta_max 0.999
_diffrn_measurement_device_type 'Bruker X8 KappaAPEXII'
_diffrn_measurement_method 'omega and phi scans'
_diffrn_radiation_monochromator graphite
_diffrn_radiation_probe x-ray
_diffrn_radiation_type MoK\a
_diffrn_radiation_wavelength 0.71073
_diffrn_reflns_av_R_equivalents 0
_diffrn_reflns_av_unetI/netI 0.0278
_diffrn_reflns_Laue_measured_fraction_full 0
_diffrn_reflns_Laue_measured_fraction_max 0.999
_diffrn_reflns_limit_h_max 18
_diffrn_reflns_limit_h_min -21
_diffrn_reflns_limit_k_max 11
_diffrn_reflns_limit_k_min 0
_diffrn_reflns_limit_l_max 22
_diffrn_reflns_limit_l_min 0
_diffrn_reflns_number 2532
_diffrn_reflns_point_group_measured_fraction_full 0
_diffrn_reflns_point_group_measured_fraction_max 0.999
_diffrn_reflns_theta_full 0.5
_diffrn_reflns_theta_max 26.424
_diffrn_reflns_theta_min 2.608
_diffrn_standards_interval_time 'set of frames'
_diffrn_standards_number '50 first frames'
_exptl_absorpt_coefficient_mu 2.352
_exptl_absorpt_correction_T_max 0.7047
_exptl_absorpt_correction_T_min 0.6022
_exptl_absorpt_correction_type multi-scan
_exptl_absorpt_process_details 'SADABS (Sheldrick, 1996)'
_exptl_crystal_colour green
_exptl_crystal_density_diffrn 1.779
_exptl_crystal_density_method 'not measured'
_exptl_crystal_description prism
_exptl_crystal_F_000 1336
_exptl_crystal_size_max 0.24
_exptl_crystal_size_mid 0.17
_exptl_crystal_size_min 0.16
_refine_diff_density_max 0.339
_refine_diff_density_min -0.415
_refine_diff_density_rms 0.077
_refine_ls_extinction_method none
_refine_ls_goodness_of_fit_ref 1.022
_refine_ls_hydrogen_treatment constr
_refine_ls_matrix_type full
_refine_ls_number_parameters 147
_refine_ls_number_reflns 2532
_refine_ls_number_restraints 0
_refine_ls_restrained_S_all 1.022
_refine_ls_R_factor_all 0.0285
_refine_ls_R_factor_gt 0.0228
_refine_ls_shift/su_max 0.004
_refine_ls_shift/su_mean 0
_refine_ls_structure_factor_coef Fsqd
_refine_ls_weighting_details 'w=1/[\s^2^(Fo^2^)+(0.0203P)^2^+4.3665P] where P=(Fo^2^+2Fc^2^)/3'
_refine_ls_weighting_scheme calc
_refine_ls_wR_factor_gt 0.0517
_refine_ls_wR_factor_ref 0.0536
_reflns_Friedel_coverage 0
_reflns_number_gt 2228
_reflns_number_total 2532
_reflns_threshold_expression 'I > 2\s(I)'
_cod_data_source_file c7nj01581j2.cif
_cod_data_source_block cucldmpztzd
_cod_original_sg_symbol_H-M 'C 2/c'
_cod_database_code 7056420
_shelx_estimated_absorpt_t_min 0.602
_shelx_estimated_absorpt_t_max 0.705
_shelxl_version_number 2014-3

loop_
_symmetry_equiv_pos_as_xyz
'x, y, z'
'-x, y, -z+1/2'
'x+1/2, y+1/2, z'
'-x+1/2, y+1/2, -z+1/2'
'-x, -y, -z'
'x, -y, z-1/2'
'-x+1/2, -y+1/2, -z'
'x+1/2, -y+1/2, z-1/2'

loop_
_atom_site_label
_atom_site_type_symbol
_atom_site_fract_x
_atom_site_fract_y
_atom_site_fract_z
_atom_site_U_iso_or_equiv
_atom_site_adp_type
_atom_site_occupancy
_atom_site_site_symmetry_order
_atom_site_calc_flag
_atom_site_refinement_flags_posn
_atom_site_refinement_flags_adp
C1 C 0.11547(13) 0.3022(2) 1.13802(13) 0.0108(4) Uani 1 1 d . .
C2 C 0.15361(15) 0.0458(2) 1.14566(13) 0.0137(4) Uani 1 1 d . .
H2A H 0.201 -0.0013 1.1383 0.016 Uiso 1 1 calc R U
H2B H 0.0999 -0.0142 1.1141 0.016 Uiso 1 1 calc R U
C3 C 0.17952(15) 0.0445(2) 1.24019(14) 0.0167(5) Uani 1 1 d . .
H3A H 0.1892 -0.058 1.2614 0.02 Uiso 1 1 calc R U
H3B H 0.2351 0.0994 1.2731 0.02 Uiso 1 1 calc R U
C4 C 0.10790(15) 0.1143(2) 1.25373(14) 0.0179(5) Uani 1 1 d . .
H4A H 0.1226 0.1038 1.3146 0.022 Uiso 1 1 calc R U
H4B H 0.0516 0.0627 1.2182 0.022 Uiso 1 1 calc R U
C5 C 0.13031(14) 0.5760(2) 1.00912(13) 0.0124(4) Uani 1 1 d . .
C6 C 0.09746(14) 0.6656(2) 1.05175(13) 0.0149(4) Uani 1 1 d . .
H6 H 0.0861 0.7681 1.0433 0.018 Uiso 1 1 calc R U
C7 C 0.08484(14) 0.5789(2) 1.10736(13) 0.0135(4) Uani 1 1 d . .
C8 C 0.15776(15) 0.6236(2) 0.94535(14) 0.0184(5) Uani 1 1 d . .
H8A H 0.2185 0.5927 0.9647 0.028 Uiso 1 1 calc R U
H8B H 0.1537 0.7308 0.9398 0.028 Uiso 1 1 calc R U
H8C H 0.1191 0.5785 0.8897 0.028 Uiso 1 1 calc R U
C9 C 0.05313(15) 0.6257(2) 1.16844(14) 0.0182(5) Uani 1 1 d . .
H9A H 0.0363 0.7296 1.159 0.027 Uiso 1 1 calc R U
H9B H 0.1002 0.612 1.2275 0.027 Uiso 1 1 calc R U
H9C H 0.0022 0.5661 1.1589 0.027 Uiso 1 1 calc R U
Cl1 Cl 0.17953(3) 0.28597(6) 0.89452(3) 0.01287(12) Uani 1 1 d . .
Cl2 Cl 0.08799(4) 0.01445(6) 0.94378(3) 0.01527(12) Uani 1 1 d . .
Cu1 Cu 0.15329(2) 0.23000(3) 1.00474(2) 0.00950(8) Uani 1 1 d . .
N1 N 0.13720(11) 0.19323(18) 1.10708(11) 0.0104(4) Uani 1 1 d . .
N2 N 0.10877(11) 0.43865(18) 1.09704(10) 0.0103(4) Uani 1 1 d . .
N3 N 0.13624(11) 0.43756(19) 1.03580(10) 0.0111(4) Uani 1 1 d . .
S S 0.09555(4) 0.30740(6) 1.22520(4) 0.01855(13) Uani 1 1 d . .

loop_
_atom_site_aniso_label
_atom_site_aniso_U_11
_atom_site_aniso_U_22
_atom_site_aniso_U_33
_atom_site_aniso_U_23
_atom_site_aniso_U_13
_atom_site_aniso_U_12
C1 0.0091(10) 0.0139(11) 0.0078(10) -0.0009(8) 0.0027(9) -0.0020(8)
C2 0.0186(11) 0.0101(10) 0.0165(11) 0.0025(8) 0.0116(10) 0.0009(9)
C3 0.0180(12) 0.0170(11) 0.0132(11) 0.0048(9) 0.0059(10) -0.0011(9)
C4 0.0248(13) 0.0199(12) 0.0125(11) 0.0033(9) 0.0117(10) -0.0018(10)
C5 0.0122(11) 0.0105(10) 0.0100(10) 0.0002(8) 0.0017(9) -0.0012(8)
C6 0.0175(12) 0.0095(10) 0.0130(11) -0.0026(8) 0.0037(10) 0.0010(9)
C7 0.0102(11) 0.0146(11) 0.0107(10) -0.0056(8) 0.0011(9) 0.0000(8)
C8 0.0252(13) 0.0129(11) 0.0191(12) 0.0031(9) 0.0122(11) -0.0009(10)
C9 0.0203(12) 0.0190(12) 0.0155(11) -0.0053(9) 0.0088(10) 0.0032(10)
Cl1 0.0127(3) 0.0185(3) 0.0088(2) 0.00192(19) 0.0063(2) 0.0010(2)
Cl2 0.0209(3) 0.0120(3) 0.0139(3) -0.00291(19) 0.0091(2) -0.0030(2)
Cu1 0.01279(14) 0.00940(14) 0.00905(13) 0.00001(10) 0.00744(11) -0.00001(10)
N1 0.0118(9) 0.0111(9) 0.0102(9) 0.0012(7) 0.0067(8) 0.0005(7)
N2 0.0122(9) 0.0110(9) 0.0087(8) -0.0015(7) 0.0058(8) 0.0005(7)
N3 0.0130(9) 0.0128(9) 0.0098(9) -0.0001(7) 0.0072(8) 0.0009(7)
S 0.0284(3) 0.0205(3) 0.0139(3) 0.0006(2) 0.0160(3) 0.0032(2)

loop_
_atom_type_symbol
_atom_type_description
_atom_type_scat_dispersion_real
_atom_type_scat_dispersion_imag
_atom_type_scat_source
C C 0.0033 0.0016 'International Tables Vol C Tables 4.2.6.8 and 6.1.1.4'
H H 0 0 'International Tables Vol C Tables 4.2.6.8 and 6.1.1.4'
Cl Cl 0.1484 0.1585 'International Tables Vol C Tables 4.2.6.8 and 6.1.1.4'
Cu Cu 0.3201 1.2651 'International Tables Vol C Tables 4.2.6.8 and 6.1.1.4'
N N 0.0061 0.0033 'International Tables Vol C Tables 4.2.6.8 and 6.1.1.4'
S S 0.1246 0.1234 'International Tables Vol C Tables 4.2.6.8 and 6.1.1.4'

loop_
_geom_angle_atom_site_label_1
_geom_angle_atom_site_label_2
_geom_angle_atom_site_label_3
_geom_angle
_geom_angle_site_symmetry_3
N1 C1 N2 115.32(17) .
N1 C1 S 129.07(16) .
N2 C1 S 115.59(14) .
N1 C2 C3 114.35(17) .
C4 C3 C2 110.09(18) .
C3 C4 S 110.96(15) .
N3 C5 C6 109.74(18) .
N3 C5 C8 123.20(19) .
C6 C5 C8 127.04(19) .
C7 C6 C5 107.68(19) .
C6 C7 N2 105.97(17) .
C6 C7 C9 127.3(2) .
N2 C7 C9 126.76(19) .
Cu1 Cl1 Cu1 90.730(18) 7_557
N1 Cu1 N3 78.78(7) .
N1 Cu1 Cl2 91.97(5) .
N3 Cu1 Cl2 146.28(5) .
N1 Cu1 Cl1 175.41(5) .
N3 Cu1 Cl1 98.17(5) .
Cl2 Cu1 Cl1 92.44(2) .
N1 Cu1 Cl1 87.74(5) 7_557
N3 Cu1 Cl1 97.23(5) 7_557
Cl2 Cu1 Cl1 114.90(2) 7_557
Cl1 Cu1 Cl1 89.269(18) 7_557
C1 N1 C2 122.60(17) .
C1 N1 Cu1 117.54(14) .
C2 N1 Cu1 119.82(12) .
C7 N2 N3 110.53(16) .
C7 N2 C1 134.21(17) .
N3 N2 C1 115.15(16) .
C5 N3 N2 106.06(16) .
C5 N3 Cu1 141.21(14) .
N2 N3 Cu1 111.82(12) .
C1 S C4 100.10(10) .

loop_
_geom_bond_atom_site_label_1
_geom_bond_atom_site_label_2
_geom_bond_distance
_geom_bond_site_symmetry_2
C1 N1 1.276(3) .
C1 N2 1.415(3) .
C1 S 1.744(2) .
C2 N1 1.470(3) .
C2 C3 1.517(3) .
C3 C4 1.514(3) .
C4 S 1.813(2) .
C5 N3 1.332(3) .
C5 C6 1.407(3) .
C5 C8 1.490(3) .
C6 C7 1.362(3) .
C7 N2 1.381(3) .
C7 C9 1.496(3) .
Cl1 Cu1 2.2727(5) .
Cl1 Cu1 2.5798(6) 7_557
Cl2 Cu1 2.2639(6) .
Cu1 N1 1.9975(16) .
Cu1 N3 2.0286(17) .
Cu1 Cl1 2.5797(6) 7_557
N2 N3 1.383(2) .
